data_7250517
loop_
_publ_author_name
'Beccaria, Roberta'
'Pizzi, Andrea'
'Chakalov, Edem R.'
'Resnati, Giuseppe'
'Tolstoy, Peter'

_publ_section_title
;
 Proton Delocalization in Short Hydrogen Bonds Assembling HSeO4-- Anions
 into Supramolecular Adducts
;
_journal_name_full 'Physical Chemistry Chemical Physics'
_journal_paper_doi 10.1039/D5CP01211B
_journal_year 2025
_chemical_formula_moiety 'H O4 Se, C5 H6 N'
_chemical_formula_sum 'C5 H7 N O4 Se'
_chemical_formula_weight 224.08
_space_group_crystal_system monoclinic
_space_group_IT_number 15
_space_group_name_Hall '-C 2yc'
_space_group_name_H-M_alt 'C 1 2/c 1'
_atom_sites_solution_hydrogens mixed
_atom_sites_solution_primary dual
_audit_creation_date 2025-01-16
_audit_creation_method
;
Olex2 1.5
(compiled 2023.08.24 svn.re1ec1418 for OlexSys, GUI svn.r6817)
;
_audit_update_record
;
2025-01-17 deposited with the CCDC.	2025-06-06 downloaded from the CCDC.
;
_cell_angle_alpha 90
_cell_angle_beta 109.0590(10)
_cell_angle_gamma 90
_cell_formula_units_Z 8
_cell_length_a 19.8196(2)
_cell_length_b 6.26820(10)
_cell_length_c 13.2167(2)
_cell_measurement_reflns_used 9862
_cell_measurement_temperature 298.01(10)
_cell_measurement_theta_max 76.1580
_cell_measurement_theta_min 3.5720
_cell_volume 1551.95(4)
_computing_cell_refinement 'CrysAlisPro 1.171.42.55a (Rigaku OD, 2022)'
_computing_data_collection 'CrysAlisPro 1.171.42.55a (Rigaku OD, 2022)'
_computing_data_reduction 'CrysAlisPro 1.171.42.55a (Rigaku OD, 2022)'
_computing_molecular_graphics 'Olex2 1.5 (Dolomanov et al., 2009)'
_computing_publication_material 'Olex2 1.5 (Dolomanov et al., 2009)'
_computing_structure_refinement 'SHELXL 2018/3 (Sheldrick, 2015)'
_computing_structure_solution 'SHELXT 2014/4 (Sheldrick, 2014)'
_diffrn_ambient_environment air
_diffrn_ambient_temperature 298.01(10)
_diffrn_detector 'Hybrid Pixel Array Detector'
_diffrn_detector_area_resol_mean 10.0000
_diffrn_detector_type HyPix
_diffrn_measured_fraction_theta_full 1.000
_diffrn_measured_fraction_theta_max 0.950
_diffrn_measurement_details
;
List of Runs (angles in degrees, time in seconds):

  # Type    Start    End  Width  t~exp~   \w     \q     \k     \f   Frames
#--------------------------------------------------------------------------
  1  \w     36.00  62.00   0.50    0.05    --  105.25-125.00 -30.00   52
  2  \w     67.00  99.00   0.50    0.05    --  105.25-125.00 -30.00   64
  3  \w     87.00 112.00   0.50    0.05    --  105.25-125.00 -90.00   50
  4  \w     62.00 109.00   0.50    0.05    --  105.25-125.00-120.00   94
  5  \w     40.00  77.00   0.50    0.05    --  105.25-125.00 -90.00   74
  6  \w     36.00  61.00   0.50    0.05    --  105.25 -61.00-120.00   50
  7  \w     41.00  67.00   0.50    0.05    --  105.25 -61.00 -90.00   52
  8  \w     33.00  64.00   0.50    0.05    --  105.25 -61.00-180.00   62
  9  \w    -25.00  43.00   0.50    0.05    --   47.32 -38.00-120.00  136
 10  \w    -27.00  25.00   0.50    0.05    --   47.32 -16.00  -4.00  104
 11  \w     39.00  66.00   0.50    0.05    --  105.25 -61.00 120.00   54
 12  \w     33.00  71.00   0.50    0.05    --  105.25 -61.00 150.00   76
 13  \w     92.00 178.00   0.50    0.05    --  105.25  16.00 165.00  172
 14  \w     33.00 120.00   0.50    0.05    --   47.32  57.00-120.00  174
 15  \w     25.00 120.00   0.50    0.05    --   47.32  77.00-150.00  190
 16  \w     25.00 120.00   0.50    0.05    --   47.32  77.00 -90.00  190
 17  \w     33.00 120.00   0.50    0.05    --   47.32  57.00-150.00  174
 18  \w     35.00 120.00   0.50    0.05    --   47.32  38.00-180.00  170
 19  \w     85.00 124.00   0.50    0.05    --  105.25  77.00-180.00   78
 20  \w    144.00 175.00   0.50    0.05    --  105.25  77.00-180.00   62
 21  \w     34.00 122.00   0.50    0.05    --   47.32  16.00 165.00  176
 22  \w    -25.00  27.00   0.50    0.05    --  -47.32  16.00 165.00  104
 23  \w    -51.00 -23.00   0.50    0.05    --  -91.75  45.00 150.00   56
 24  \w    -72.00 -26.00   0.50    0.05    --  -91.75 125.00-150.00   92
 25  \w   -163.00 -69.00   0.50    0.05    --  -91.75 -77.00-132.03  188
 26  \w   -163.00 -69.00   0.50    0.05    --  -91.75 -77.00-120.00  188
 27  \w   -163.00 -69.00   0.50    0.05    --  -91.75 -77.00 -60.00  188
 28  \w    -96.00 -70.00   0.50    0.05    --  -91.75 -77.00   0.00   52
 29  \w   -159.00-101.00   0.50    0.05    --  -91.75 -77.00   0.00  116
 30  \w   -163.00-112.00   0.50    0.05    --  -91.75 -77.00 -30.00  102
 31  \w    -98.00 -72.00   0.50    0.05    --  -91.75 -77.00 -30.00   52
 32  \w    -97.00 -71.00   0.50    0.05    --  -91.75 -77.00 -90.00   52
 33  \w    -95.00 -70.00   0.50    0.05    --  -91.75 -75.00 -91.74   50
 34  \w    -94.00 -69.00   0.50    0.05    --  -91.75 -77.00-150.00   50
 35  \w   -101.00 -70.00   0.50    0.05    --  -91.75 -75.00-108.62   62
 36  \w   -163.00-113.00   0.50    0.05    --  -91.75 -75.00-108.62  100
 37  \w   -163.00 -75.00   0.50    0.05    --  -91.75 -62.00 -69.42  176
 38  \w   -105.00 -73.00   0.50    0.05    --  -91.75 -66.00 -40.68   64
 39  \w   -100.00 -75.00   0.50    0.05    --  -91.75 -61.00 -66.18   50
 40  \w   -106.00 -76.00   0.50    0.05    --  -91.75 -61.00 -90.00   60
 41  \w   -148.00-122.00   0.50    0.05    --  -91.75 -77.00-150.00   52
 42  \w   -148.00-122.00   0.50    0.05    --  -91.75 -61.00-120.00   52
 43  \w   -117.00 -75.00   0.50    0.05    --  -91.75 -61.00-120.00   84
 44  \w   -103.00 -77.00   0.50    0.05    --  -91.75 -61.00-180.00   52
 45  \w   -114.00 -76.00   0.50    0.05    --  -91.75 -59.00-163.31   76
 46  \w   -151.00-125.00   0.50    0.05    --  -91.75 -59.00-163.31   52
 47  \w   -131.00 -77.00   0.50    0.05    --  -91.75 -55.00-108.43  108
 48  \w   -147.00-114.00   0.50    0.05    --  -91.75 -61.00 -66.18   66
 49  \w   -163.00 -75.00   0.50    0.05    --  -91.75 -61.00 -30.00  176
 50  \w   -166.00 -78.00   0.50    0.05    --  -91.75 -16.00  -4.00  176
 51  \w   -122.00 -34.00   0.50    0.05    --  -47.32 -16.00  -4.00  176
;
_diffrn_measurement_device 'four-circle diffractometer'
_diffrn_measurement_device_type 'XtaLAB Synergy, Dualflex, HyPix'
_diffrn_measurement_method '\w scans'
_diffrn_orient_matrix_type 'CrysAlisPro convention (1999,Acta A55,543-557)'
_diffrn_orient_matrix_UB_11 0.0733073000
_diffrn_orient_matrix_UB_12 -0.0085866000
_diffrn_orient_matrix_UB_13 -0.0167639000
_diffrn_orient_matrix_UB_21 -0.0368828000
_diffrn_orient_matrix_UB_22 -0.0519390000
_diffrn_orient_matrix_UB_23 -0.1192994000
_diffrn_orient_matrix_UB_31 -0.0053717000
_diffrn_orient_matrix_UB_32 0.2400585000
_diffrn_orient_matrix_UB_33 -0.0263971000
_diffrn_radiation_monochromator mirror
_diffrn_radiation_probe x-ray
_diffrn_radiation_type 'Cu K\a'
_diffrn_radiation_wavelength 1.54184
_diffrn_reflns_av_R_equivalents 0.0644
_diffrn_reflns_av_unetI/netI 0.0252
_diffrn_reflns_Laue_measured_fraction_full 1.000
_diffrn_reflns_Laue_measured_fraction_max 0.950
_diffrn_reflns_limit_h_max 24
_diffrn_reflns_limit_h_min -24
_diffrn_reflns_limit_k_max 7
_diffrn_reflns_limit_k_min -7
_diffrn_reflns_limit_l_max 16
_diffrn_reflns_limit_l_min -16
_diffrn_reflns_number 13252
_diffrn_reflns_point_group_measured_fraction_full 1.000
_diffrn_reflns_point_group_measured_fraction_max 0.950
_diffrn_reflns_theta_full 67.684
_diffrn_reflns_theta_max 76.434
_diffrn_reflns_theta_min 4.721
_diffrn_source 'micro-focus sealed X-ray tube'
_diffrn_source_type 'PhotonJet (Cu) X-ray Source'
_exptl_absorpt_coefficient_mu 6.363
_exptl_absorpt_correction_T_max 1.00000
_exptl_absorpt_correction_T_min 0.10278
_exptl_absorpt_correction_type multi-scan
_exptl_absorpt_process_details
;
CrysAlisPro 1.171.42.55a (Rigaku Oxford Diffraction, 2022)
Empirical absorption correction using spherical harmonics,
implemented in SCALE3 ABSPACK scaling algorithm.
;
_exptl_crystal_colour 'clear colourless'
_exptl_crystal_colour_lustre clear
_exptl_crystal_colour_primary colourless
_exptl_crystal_density_diffrn 1.918
_exptl_crystal_description prism
_exptl_crystal_F_000 880
_exptl_crystal_size_max 0.2
_exptl_crystal_size_mid 0.1
_exptl_crystal_size_min 0.05
_refine_diff_density_max 0.373
_refine_diff_density_min -0.396
_refine_diff_density_rms 0.071
_refine_ls_extinction_coef 0.00302(16)
_refine_ls_extinction_expression Fc^*^=kFc[1+0.001xFc^2^\l^3^/sin(2\q)]^-1/4^
_refine_ls_extinction_method 'SHELXL-2018/3 (Sheldrick 2018)'
_refine_ls_goodness_of_fit_ref 1.124
_refine_ls_hydrogen_treatment mixed
_refine_ls_matrix_type full
_refine_ls_number_parameters 109
_refine_ls_number_reflns 1547
_refine_ls_number_restraints 0
_refine_ls_restrained_S_all 1.124
_refine_ls_R_factor_all 0.0279
_refine_ls_R_factor_gt 0.0268
_refine_ls_shift/su_max 0.001
_refine_ls_shift/su_mean 0.000
_refine_ls_structure_factor_coef Fsqd
_refine_ls_weighting_details 'w=1/[\s^2^(Fo^2^)+(0.0462P)^2^+0.6451P] where P=(Fo^2^+2Fc^2^)/3'
_refine_ls_weighting_scheme calc
_refine_ls_wR_factor_gt 0.0761
_refine_ls_wR_factor_ref 0.0768
_reflns_Friedel_coverage 0.000
_reflns_number_gt 1456
_reflns_number_total 1547
_reflns_threshold_expression 'I > 2\s(I)'
_cod_data_source_file d5cp01211b2.cif
_cod_data_source_block rb147_auto
_cod_database_code 7250517
_shelx_shelxl_version_number 2018/3
_chemical_oxdiff_formula 'C8 H12 N Se O5'
_shelx_space_group_comment
;
The symmetry employed for this shelxl refinement is uniquely defined
by the following loop, which should always be used as a source of
symmetry information in preference to the above space-group names.
They are only intended as comments.
;
_shelx_estimated_absorpt_t_max 0.741
_shelx_estimated_absorpt_t_min 0.363
_olex2_refinement_description
;
1.a Aromatic/amide H refined with riding coordinates:
 C1(H1A), C2(H2), C5(H5), C4(H4), C3(H3)
;
_olex2_submission_special_instructions 'No special instructions were received'
_oxdiff_exptl_absorpt_empirical_details
;
Empirical correction (ABSPACK) includes:
- Absorption correction using spherical harmonics
- Frame scaling
;
_oxdiff_exptl_absorpt_empirical_full_max 5.125
_oxdiff_exptl_absorpt_empirical_full_min 0.433

loop_
_space_group_symop_operation_xyz
'x, y, z'
'-x, y, -z+1/2'
'x+1/2, y+1/2, z'
'-x+1/2, y+1/2, -z+1/2'
'-x, -y, -z'
'x, -y, z-1/2'
'-x+1/2, -y+1/2, -z'
'x+1/2, -y+1/2, z-1/2'

loop_
_atom_site_label
_atom_site_type_symbol
_atom_site_fract_x
_atom_site_fract_y
_atom_site_fract_z
_atom_site_U_iso_or_equiv
_atom_site_adp_type
_atom_site_occupancy
_atom_site_site_symmetry_order
_atom_site_calc_flag
_atom_site_refinement_flags_posn
_atom_site_refinement_flags_adp
_atom_site_refinement_flags_occupancy
_atom_site_disorder_assembly
_atom_site_disorder_group
Se1 Se 0.83192(2) 0.39639(4) 0.75394(2) 0.04244(16) Uani 1 1 d . . . . .
O4 O 0.84596(13) 0.1277(3) 0.7643(2) 0.0546(5) Uani 1 1 d . . . . .
O2 O 0.79619(10) 0.4475(3) 0.62781(15) 0.0556(5) Uani 1 1 d . . . . .
O1 O 0.77857(11) 0.4487(4) 0.82189(16) 0.0627(5) Uani 1 1 d . . . . .
O3 O 0.90972(10) 0.4956(4) 0.80715(17) 0.0704(6) Uani 1 1 d . . . . .
N1 N 0.65681(14) 0.4723(5) 0.50381(19) 0.0593(7) Uani 1 1 d . . . . .
C1 C 0.63391(18) 0.6549(6) 0.4549(2) 0.0639(7) Uani 1 1 d . . . . .
H1A H 0.665005 0.769668 0.463398 0.077 Uiso 1 1 calc R U . . .
C2 C 0.56476(18) 0.6740(6) 0.3924(2) 0.0663(8) Uani 1 1 d . . . . .
H2 H 0.547776 0.802008 0.357855 0.080 Uiso 1 1 calc R U . . .
C5 C 0.6152(2) 0.3036(5) 0.4937(2) 0.0656(8) Uani 1 1 d . . . . .
H5 H 0.633383 0.177221 0.528904 0.079 Uiso 1 1 calc R U . . .
C4 C 0.54612(19) 0.3164(6) 0.4317(3) 0.0706(9) Uani 1 1 d . . . . .
H4 H 0.516274 0.198672 0.423932 0.085 Uiso 1 1 calc R U . . .
C3 C 0.52040(15) 0.5025(7) 0.3807(2) 0.0673(9) Uani 1 1 d . . . . .
H3 H 0.472782 0.512855 0.338148 0.081 Uiso 1 1 calc R U . . .
H1B H 0.8144(18) 0.087(5) 0.744(3) 0.040(10) Uiso 1 1 d . . . . .
H1 H 0.6899(19) 0.468(6) 0.531(3) 0.057(10) Uiso 1 1 d . . . . .

loop_
_atom_site_aniso_label
_atom_site_aniso_U_11
_atom_site_aniso_U_22
_atom_site_aniso_U_33
_atom_site_aniso_U_23
_atom_site_aniso_U_13
_atom_site_aniso_U_12
Se1 0.03371(19) 0.0449(2) 0.0434(2) 0.00134(8) 0.00529(12) 0.00304(8)
O4 0.0410(10) 0.0461(11) 0.0709(14) 0.0035(8) 0.0102(9) 0.0056(9)
O2 0.0488(10) 0.0678(12) 0.0447(10) 0.0076(9) 0.0077(8) 0.0021(9)
O1 0.0631(12) 0.0715(13) 0.0568(11) 0.0048(10) 0.0240(10) 0.0214(10)
O3 0.0436(10) 0.0711(15) 0.0793(14) -0.0030(11) -0.0035(9) -0.0111(10)
N1 0.0422(12) 0.088(2) 0.0403(12) -0.0024(12) 0.0029(10) 0.0058(13)
C1 0.0674(18) 0.0646(18) 0.0552(17) -0.0066(14) 0.0139(14) -0.0190(15)
C2 0.075(2) 0.0671(19) 0.0514(16) 0.0084(14) 0.0128(14) 0.0151(16)
C5 0.089(2) 0.0560(18) 0.0588(17) 0.0076(14) 0.0334(16) 0.0103(16)
C4 0.074(2) 0.077(2) 0.0682(19) -0.0175(17) 0.0339(16) -0.0287(18)
C3 0.0414(13) 0.112(3) 0.0438(15) -0.0108(16) 0.0071(11) -0.0032(16)

loop_
_atom_type_symbol
_atom_type_description
_atom_type_scat_dispersion_real
_atom_type_scat_dispersion_imag
_atom_type_scat_source
C C 0.0181 0.0091 'International Tables Vol C Tables 4.2.6.8 and 6.1.1.4'
H H 0.0000 0.0000 'International Tables Vol C Tables 4.2.6.8 and 6.1.1.4'
N N 0.0311 0.0180 'International Tables Vol C Tables 4.2.6.8 and 6.1.1.4'
O O 0.0492 0.0322 'International Tables Vol C Tables 4.2.6.8 and 6.1.1.4'
Se Se -0.7943 1.1372 'International Tables Vol C Tables 4.2.6.8 and 6.1.1.4'

loop_
_geom_angle_atom_site_label_1
_geom_angle_atom_site_label_2
_geom_angle_atom_site_label_3
_geom_angle
_geom_angle_site_symmetry_1
_geom_angle_site_symmetry_3
_geom_angle_publ_flag
O4 Se1 H1B 18.6(10) . . ?
O2 Se1 O4 106.50(11) . . ?
O2 Se1 O1 112.59(10) . . ?
O2 Se1 H1B 96.9(10) . . ?
O1 Se1 O4 105.81(12) . . ?
O1 Se1 H1B 95.8(10) . . ?
O3 Se1 O4 103.91(12) . . ?
O3 Se1 O2 114.32(11) . . ?
O3 Se1 O1 112.72(12) . . ?
O3 Se1 H1B 122.5(10) . . ?
Se1 O4 H1B 104(3) . . ?
C1 N1 C5 122.8(3) . . ?
C1 N1 H1 116(4) . . ?
C5 N1 H1 121(4) . . ?
N1 C1 H1A 120.2 . . ?
N1 C1 C2 119.5(3) . . ?
C2 C1 H1A 120.2 . . ?
C1 C2 H2 120.5 . . ?
C1 C2 C3 119.0(3) . . ?
C3 C2 H2 120.5 . . ?
N1 C5 H5 120.3 . . ?
N1 C5 C4 119.4(3) . . ?
C4 C5 H5 120.3 . . ?
C5 C4 H4 120.2 . . ?
C5 C4 C3 119.6(3) . . ?
C3 C4 H4 120.2 . . ?
C2 C3 H3 120.1 . . ?
C4 C3 C2 119.7(3) . . ?
C4 C3 H3 120.1 . . ?

loop_
_geom_bond_atom_site_label_1
_geom_bond_atom_site_label_2
_geom_bond_distance
_geom_bond_site_symmetry_2
_geom_bond_publ_flag
Se1 O4 1.705(2) . ?
Se1 O2 1.6163(18) . ?
Se1 O1 1.6286(18) . ?
Se1 O3 1.5971(18) . ?
Se1 H1B 1.97(3) . ?
O4 H1B 0.65(3) . ?
N1 C1 1.320(5) . ?
N1 C5 1.320(5) . ?
N1 H1 0.64(4) . ?
C1 H1A 0.9300 . ?
C1 C2 1.355(5) . ?
C2 H2 0.9300 . ?
C2 C3 1.365(5) . ?
C5 H5 0.9300 . ?
C5 C4 1.349(5) . ?
C4 H4 0.9300 . ?
C4 C3 1.360(6) . ?
C3 H3 0.9300 . ?

loop_
_geom_torsion_atom_site_label_1
_geom_torsion_atom_site_label_2
_geom_torsion_atom_site_label_3
_geom_torsion_atom_site_label_4
_geom_torsion
_geom_torsion_site_symmetry_1
_geom_torsion_site_symmetry_2
_geom_torsion_site_symmetry_3
_geom_torsion_site_symmetry_4
_geom_torsion_publ_flag
N1 C1 C2 C3 -0.5(5) . . . . ?
N1 C5 C4 C3 0.0(4) . . . . ?
C1 N1 C5 C4 -0.5(5) . . . . ?
C1 C2 C3 C4 -0.1(5) . . . . ?
C5 N1 C1 C2 0.8(5) . . . . ?
C5 C4 C3 C2 0.3(4) . . . . ?
